data_7113085
loop_
_publ_author_name
'Chandrashekar, T. K.'
'Prabhuraja, V.'
'Gokulnath, S.'
'Sabarinathan, R.'
'Srinivasan, A.'

_publ_section_title
;
 Fused core-modified meso-aryl expanded porphyrins.
;
_journal_issue 32
_journal_name_full 'Chemical communications (Cambridge, England)'
_journal_page_first 5915
_journal_page_last 5917
_journal_paper_doi 10.1039/c000387e
_journal_volume 46
_journal_year 2010
_chemical_formula_moiety 'C64 H52 N2 S3 Se2'
_chemical_formula_sum 'C64 H52 N2 S4.6 Se0.4'
_chemical_formula_weight 1028.18
_chemical_name_common Rubyrin-sse
_chemical_name_systematic
;
?
;
_space_group_IT_number 14
_symmetry_cell_setting monoclinic
_symmetry_space_group_name_Hall '-P 2yn'
_symmetry_space_group_name_H-M 'P 1 21/n 1'
_atom_sites_solution_hydrogens geom
_atom_sites_solution_primary direct
_atom_sites_solution_secondary difmap
_audit_creation_method SHELXL-97
_cell_angle_alpha 90.00
_cell_angle_beta 114.696(30)
_cell_angle_gamma 90.00
_cell_formula_units_Z 2
_cell_length_a 15.0818(30)
_cell_length_b 15.1228(30)
_cell_length_c 16.1830(32)
_cell_measurement_temperature 293(2)
_cell_volume 3353.4(14)
_computing_cell_refinement 'BRUKER SMART'
_computing_data_collection 'BRUKER SMART'
_computing_data_reduction 'BRUKER SMART'
_computing_molecular_graphics 'BRUKER SHELXTL'
_computing_publication_material 'BRUKER SHELXTL'
_computing_structure_refinement 'BRUKER SHELXTL'
_computing_structure_solution "'BRUKER SHELXTL"
_diffrn_ambient_temperature 293(2)
_diffrn_measured_fraction_theta_full 0.961
_diffrn_measured_fraction_theta_max 0.961
_diffrn_radiation_monochromator graphite
_diffrn_radiation_source 'fine-focus sealed tube'
_diffrn_radiation_type MoK\a
_diffrn_radiation_wavelength 0.71073
_diffrn_reflns_av_R_equivalents 0.0512
_diffrn_reflns_av_sigmaI/netI 0.0487
_diffrn_reflns_limit_h_max 18
_diffrn_reflns_limit_h_min -18
_diffrn_reflns_limit_k_max 18
_diffrn_reflns_limit_k_min -18
_diffrn_reflns_limit_l_max 13
_diffrn_reflns_limit_l_min -19
_diffrn_reflns_number 31858
_diffrn_reflns_theta_full 25.68
_diffrn_reflns_theta_max 25.68
_diffrn_reflns_theta_min 2.97
_exptl_absorpt_coefficient_mu 0.411
_exptl_absorpt_correction_T_max 0.7092
_exptl_absorpt_correction_T_min 0.7092
_exptl_absorpt_correction_type empirical
_exptl_absorpt_process_details SADABS
_exptl_crystal_colour green
_exptl_crystal_density_diffrn 1.018
_exptl_crystal_density_method 'not measured'
_exptl_crystal_description parallelopiped
_exptl_crystal_F_000 1074.4
_exptl_crystal_size_max .2
_exptl_crystal_size_mid .2
_exptl_crystal_size_min .2
_platon_squeeze_details
;
;
_refine_diff_density_max 1.183
_refine_diff_density_min -0.562
_refine_diff_density_rms 0.153
_refine_ls_extinction_method none
_refine_ls_goodness_of_fit_ref 1.503
_refine_ls_hydrogen_treatment constr
_refine_ls_matrix_type full
_refine_ls_number_parameters 329
_refine_ls_number_reflns 6120
_refine_ls_number_restraints 0
_refine_ls_restrained_S_all 1.503
_refine_ls_R_factor_all 0.1633
_refine_ls_R_factor_gt 0.1251
_refine_ls_shift/su_max 0.002
_refine_ls_shift/su_mean 0.000
_refine_ls_structure_factor_coef Fsqd
_refine_ls_weighting_details 'calc w=1/[\s^2^(Fo^2^)+(0.2000P)^2^+0.0000P] where P=(Fo^2^+2Fc^2^)/3'
_refine_ls_weighting_scheme calc
_refine_ls_wR_factor_gt 0.3594
_refine_ls_wR_factor_ref 0.3887
_reflns_number_gt 4030
_reflns_number_total 6366
_reflns_threshold_expression >2sigma(I)
_cod_data_source_file c000387e.txt
_cod_data_source_block sse
_cod_original_sg_symbol_H-M P2(1)/n
_cod_original_formula_sum 'C64 H52 N2 S4.60 Se0.40'
_cod_database_code 7113085

loop_
_symmetry_equiv_pos_as_xyz
'x, y, z'
'-x+1/2, y+1/2, -z+1/2'
'-x, -y, -z'
'x-1/2, -y-1/2, z-1/2'

loop_
_atom_site_label
_atom_site_type_symbol
_atom_site_fract_x
_atom_site_fract_y
_atom_site_fract_z
_atom_site_U_iso_or_equiv
_atom_site_adp_type
_atom_site_occupancy
_atom_site_symmetry_multiplicity
_atom_site_calc_flag
_atom_site_refinement_flags
S1 S 0.35829(15) 0.97129(15) 0.85580(13) 0.0458(8) Uiso 0.90 1 d P
S2 S 0.40770(14) 0.92611(14) 1.07844(12) 0.0467(7) Uiso 0.90 1 d P
S3 S 0.4196(3) 1.0577(3) 0.6541(3) 0.0974(13) Uani 0.50 1 d P
Se1 Se 0.3685(4) 0.9517(5) 0.8590(4) 0.0305(19) Uiso 0.10 1 d P
Se2 Se 0.3937(4) 0.9473(4) 1.0736(3) 0.0223(14) Uiso 0.10 1 d P
N1 N 0.2271(4) 0.8817(4) 0.9231(4) 0.0770(15) Uani 1 1 d .
C1 C 0.4973(6) 0.9474(6) 1.1826(9) 0.109(3) Uani 1 1 d .
C2 C 0.4753(9) 0.9158(8) 1.2506(8) 0.124(3) Uani 1 1 d .
C3 C 0.3804(7) 0.8760(6) 1.2179(5) 0.098(2) Uani 1 1 d .
H3 H 0.3544 0.8515 1.2557 0.118 Uiso 1 1 calc R
C4 C 0.3313(6) 0.8778(5) 1.1233(5) 0.088(2) Uani 1 1 d .
C5 C 0.2361(6) 0.8454(6) 1.0730(5) 0.088(2) Uani 1 1 d .
C6 C 0.1827(6) 0.8023(6) 1.1247(6) 0.090(2) Uani 1 1 d .
C7 C 0.1218(8) 0.8561(6) 1.1486(8) 0.117(3) Uani 1 1 d .
C8 C 0.0760(9) 0.8143(8) 1.1990(9) 0.136(4) Uani 1 1 d .
H8 H 0.0389 0.8499 1.2193 0.163 Uiso 1 1 calc R
C9 C 0.0814(9) 0.7294(8) 1.2197(8) 0.126(4) Uani 1 1 d .
C10 C 0.1448(9) 0.6778(7) 1.1940(7) 0.122(3) Uani 1 1 d .
H10 H 0.1519 0.6179 1.2083 0.147 Uiso 1 1 calc R
C11 C 0.1967(7) 0.7141(7) 1.1482(7) 0.105(3) Uani 1 1 d .
C12 C 0.1095(14) 0.9522(9) 1.1298(15) 0.223(10) Uani 1 1 d .
H12A H 0.1725 0.9800 1.1521 0.334 Uiso 1 1 calc R
H12B H 0.0722 0.9773 1.1596 0.334 Uiso 1 1 calc R
H12C H 0.0759 0.9617 1.0654 0.334 Uiso 1 1 calc R
C13 C 0.0324(13) 0.6850(10) 1.2703(12) 0.196(7) Uani 1 1 d .
H13A H 0.0551 0.7099 1.3302 0.294 Uiso 1 1 calc R
H13B H 0.0471 0.6230 1.2748 0.294 Uiso 1 1 calc R
H13C H -0.0369 0.6934 1.2389 0.294 Uiso 1 1 calc R
C14 C 0.2567(10) 0.6550(9) 1.1233(12) 0.183(6) Uani 1 1 d .
H14A H 0.2337 0.6540 1.0583 0.275 Uiso 1 1 calc R
H14B H 0.2531 0.5965 1.1447 0.275 Uiso 1 1 calc R
H14C H 0.3231 0.6751 1.1503 0.275 Uiso 1 1 calc R
C15 C 0.1908(5) 0.8435(5) 0.9788(5) 0.082(2) Uani 1 1 d .
C16 C 0.0937(6) 0.8077(6) 0.9238(6) 0.100(3) Uani 1 1 d .
H16 H 0.0524 0.7805 0.9455 0.120 Uiso 1 1 calc R
C17 C 0.0757(6) 0.8211(6) 0.8385(6) 0.097(2) Uani 1 1 d .
H17 H 0.0197 0.8043 0.7882 0.116 Uiso 1 1 calc R
C18 C 0.1579(5) 0.8663(5) 0.8367(5) 0.0776(19) Uani 1 1 d .
C19 C 0.1697(5) 0.8917(5) 0.7561(5) 0.0796(19) Uani 1 1 d .
C20 C 0.0889(5) 0.8699(5) 0.6664(5) 0.0742(18) Uani 1 1 d .
C21 C 0.0941(6) 0.7905(6) 0.6240(6) 0.094(2) Uani 1 1 d .
C22 C 0.0208(5) 0.7712(6) 0.5371(6) 0.093(2) Uani 1 1 d .
H22 H 0.0250 0.7197 0.5076 0.111 Uiso 1 1 calc R
C23 C -0.0565(6) 0.8271(6) 0.4957(5) 0.091(2) Uani 1 1 d .
C24 C -0.0597(6) 0.9070(6) 0.5397(6) 0.098(2) Uani 1 1 d .
H24 H -0.1101 0.9469 0.5106 0.117 Uiso 1 1 calc R
C25 C 0.0108(6) 0.9268(5) 0.6252(6) 0.089(2) Uani 1 1 d .
C26 C 0.1776(7) 0.7253(7) 0.6687(8) 0.127(4) Uani 1 1 d .
H26A H 0.2292 0.7533 0.7191 0.191 Uiso 1 1 calc R
H26B H 0.2016 0.7066 0.6252 0.191 Uiso 1 1 calc R
H26C H 0.1544 0.6749 0.6899 0.191 Uiso 1 1 calc R
C27 C -0.1401(6) 0.8061(8) 0.4038(6) 0.123(3) Uani 1 1 d .
H27A H -0.1188 0.7633 0.3723 0.184 Uiso 1 1 calc R
H27B H -0.1598 0.8592 0.3682 0.184 Uiso 1 1 calc R
H27C H -0.1944 0.7828 0.4133 0.184 Uiso 1 1 calc R
C28 C 0.0053(8) 1.0124(7) 0.6708(7) 0.127(4) Uani 1 1 d .
H28A H -0.0031 0.9998 0.7252 0.191 Uiso 1 1 calc R
H28B H -0.0490 1.0467 0.6301 0.191 Uiso 1 1 calc R
H28C H 0.0646 1.0452 0.6860 0.191 Uiso 1 1 calc R
C29 C 0.2520(6) 0.9352(5) 0.7565(5) 0.0779(19) Uani 1 1 d .
C30 C 0.2631(6) 0.9642(5) 0.6785(6) 0.089(2) Uani 1 1 d .
H30 H 0.2161 0.9545 0.6198 0.107 Uiso 1 1 calc R
C31 C 0.3486(7) 1.0079(6) 0.6963(8) 0.102(3) Uani 1 1 d .
C32 C 0.4110(6) 1.0126(6) 0.7885(8) 0.113(3) Uani 1 1 d .

loop_
_atom_site_aniso_label
_atom_site_aniso_U_11
_atom_site_aniso_U_22
_atom_site_aniso_U_33
_atom_site_aniso_U_23
_atom_site_aniso_U_13
_atom_site_aniso_U_12
S3 0.093(3) 0.138(4) 0.055(2) 0.010(2) 0.0258(19) -0.029(2)
N1 0.071(4) 0.093(4) 0.066(3) -0.002(3) 0.029(3) -0.010(3)
C1 0.069(5) 0.096(6) 0.154(10) -0.020(6) 0.040(6) -0.009(4)
C2 0.126(9) 0.127(8) 0.101(8) -0.016(6) 0.029(6) 0.010(7)
C3 0.106(6) 0.121(7) 0.070(5) -0.007(4) 0.039(4) -0.025(5)
C4 0.085(5) 0.096(5) 0.080(5) -0.004(4) 0.033(4) -0.012(4)
C5 0.090(5) 0.102(6) 0.075(5) 0.002(4) 0.038(4) -0.015(4)
C6 0.107(6) 0.096(6) 0.086(5) -0.007(4) 0.059(5) -0.016(4)
C7 0.151(9) 0.095(6) 0.153(9) 0.003(6) 0.110(8) -0.015(6)
C8 0.150(9) 0.139(10) 0.161(11) -0.010(8) 0.107(9) -0.020(7)
C9 0.145(9) 0.108(8) 0.159(10) -0.011(7) 0.098(8) -0.045(7)
C10 0.152(9) 0.114(7) 0.113(8) 0.021(6) 0.067(7) -0.018(7)
C11 0.118(7) 0.104(7) 0.112(7) -0.001(5) 0.067(6) -0.017(5)
C12 0.257(19) 0.123(10) 0.39(3) 0.043(13) 0.23(2) 0.058(11)
C13 0.270(18) 0.186(13) 0.217(16) -0.007(11) 0.187(16) -0.057(12)
C14 0.182(13) 0.133(10) 0.29(2) 0.002(11) 0.150(14) 0.031(9)
C15 0.077(5) 0.106(5) 0.066(4) -0.002(4) 0.035(4) -0.017(4)
C16 0.091(6) 0.133(7) 0.087(6) -0.010(5) 0.047(5) -0.044(5)
C17 0.081(5) 0.119(6) 0.081(5) -0.013(5) 0.024(4) -0.030(5)
C18 0.076(4) 0.082(4) 0.069(4) -0.004(3) 0.025(3) -0.011(4)
C19 0.077(5) 0.084(5) 0.077(5) -0.005(4) 0.032(4) -0.020(4)
C20 0.073(4) 0.085(5) 0.064(4) 0.006(3) 0.029(3) -0.004(4)
C21 0.086(5) 0.091(5) 0.085(5) -0.010(4) 0.015(4) -0.010(4)
C22 0.082(5) 0.107(6) 0.082(5) -0.006(4) 0.028(4) -0.019(4)
C23 0.083(5) 0.103(6) 0.069(5) -0.001(4) 0.016(4) -0.019(4)
C24 0.081(5) 0.106(6) 0.082(5) 0.003(5) 0.011(4) -0.004(4)
C25 0.079(5) 0.094(6) 0.089(5) -0.004(4) 0.029(4) -0.003(4)
C26 0.100(6) 0.103(7) 0.145(9) -0.015(6) 0.017(6) 0.018(5)
C27 0.085(6) 0.175(10) 0.088(6) -0.007(6) 0.017(5) -0.023(6)
C28 0.128(8) 0.133(8) 0.107(8) -0.030(6) 0.036(6) 0.011(6)
C29 0.084(5) 0.090(5) 0.064(4) 0.002(3) 0.034(4) -0.012(4)
C30 0.081(5) 0.106(6) 0.077(5) -0.002(4) 0.028(4) -0.010(4)
C31 0.091(6) 0.104(6) 0.127(8) -0.002(5) 0.060(6) -0.016(5)
C32 0.071(5) 0.114(7) 0.149(10) -0.029(6) 0.041(6) -0.020(5)

loop_
_atom_type_symbol
_atom_type_description
_atom_type_scat_dispersion_real
_atom_type_scat_dispersion_imag
_atom_type_scat_source
C C 0.0033 0.0016 'International Tables Vol C Tables 4.2.6.8 and 6.1.1.4'
H H 0.0000 0.0000 'International Tables Vol C Tables 4.2.6.8 and 6.1.1.4'
N N 0.0061 0.0033 'International Tables Vol C Tables 4.2.6.8 and 6.1.1.4'
S S 0.1246 0.1234 'International Tables Vol C Tables 4.2.6.8 and 6.1.1.4'
Se Se -0.0929 2.2259 'International Tables Vol C Tables 4.2.6.8 and 6.1.1.4'

loop_
_geom_angle_atom_site_label_1
_geom_angle_atom_site_label_2
_geom_angle_atom_site_label_3
_geom_angle
_geom_angle_site_symmetry_1
_geom_angle_site_symmetry_3
C32 S1 C29 91.1(4) . .
C1 S2 C4 93.2(5) . .
C31 S3 C2 104.1(7) . 3_677
C32 Se1 C29 87.6(5) . .
C1 Se2 C4 88.0(5) . .
C15 N1 C18 104.9(6) . .
C2 C1 C32 114.9(12) . 3_677
C2 C1 S2 112.1(8) . .
C32 C1 S2 133.0(11) 3_677 .
C2 C1 Se2 112.8(8) . .
C32 C1 Se2 131.2(11) 3_677 .
S2 C1 Se2 11.7(2) . .
C1 C2 C3 113.1(10) . .
C1 C2 S3 101.4(10) . 3_677
C3 C2 S3 145.5(11) . 3_677
C4 C3 C2 112.7(9) . .
C3 C4 C5 124.9(8) . .
C3 C4 S2 108.8(6) . .
C5 C4 S2 126.3(6) . .
C3 C4 Se2 111.3(6) . .
C5 C4 Se2 122.7(6) . .
S2 C4 Se2 11.89(19) . .
C15 C5 C4 123.9(7) . .
C15 C5 C6 117.5(7) . .
C4 C5 C6 118.4(7) . .
C11 C6 C7 122.0(8) . .
C11 C6 C5 120.5(8) . .
C7 C6 C5 117.5(8) . .
C6 C7 C8 115.8(9) . .
C6 C7 C12 123.7(9) . .
C8 C7 C12 120.4(10) . .
C9 C8 C7 125.8(11) . .
C8 C9 C10 115.9(9) . .
C8 C9 C13 126.2(12) . .
C10 C9 C13 117.8(11) . .
C11 C10 C9 122.3(9) . .
C6 C11 C10 118.1(9) . .
C6 C11 C14 124.4(9) . .
C10 C11 C14 117.4(10) . .
N1 C15 C5 124.6(7) . .
N1 C15 C16 109.3(6) . .
C5 C15 C16 125.8(7) . .
C17 C16 C15 107.4(7) . .
C16 C17 C18 107.2(7) . .
N1 C18 C17 111.1(6) . .
N1 C18 C19 123.3(6) . .
C17 C18 C19 125.7(7) . .
C29 C19 C18 124.3(7) . .
C29 C19 C20 118.1(6) . .
C18 C19 C20 117.6(6) . .
C25 C20 C21 120.5(7) . .
C25 C20 C19 121.0(7) . .
C21 C20 C19 118.5(7) . .
C20 C21 C22 119.0(8) . .
C20 C21 C26 121.8(7) . .
C22 C21 C26 119.2(8) . .
C23 C22 C21 120.9(8) . .
C22 C23 C24 118.9(7) . .
C22 C23 C27 122.4(8) . .
C24 C23 C27 118.7(8) . .
C25 C24 C23 121.1(8) . .
C24 C25 C20 119.4(8) . .
C24 C25 C28 120.0(8) . .
C20 C25 C28 120.5(8) . .
C19 C29 C30 125.2(7) . .
C19 C29 S1 126.7(6) . .
C30 C29 S1 107.9(6) . .
C19 C29 Se1 124.9(6) . .
C30 C29 Se1 109.5(6) . .
S1 C29 Se1 10.1(2) . .
C31 C30 C29 114.5(8) . .
C30 C31 C32 114.0(9) . .
C30 C31 S3 147.1(9) . .
C32 C31 S3 98.8(7) . .
C31 C32 C1 120.8(11) . 3_677
C31 C32 S1 112.1(6) . .
C1 C32 S1 127.0(10) 3_677 .
C31 C32 Se1 113.3(7) . .
C1 C32 Se1 125.4(10) 3_677 .
S1 C32 Se1 10.5(2) . .

loop_
_geom_bond_atom_site_label_1
_geom_bond_atom_site_label_2
_geom_bond_distance
_geom_bond_site_symmetry_2
S1 C32 1.713(11) .
S1 C29 1.816(8) .
S2 C1 1.693(11) .
S2 C4 1.757(8) .
S3 C31 1.671(10) .
S3 C2 1.735(12) 3_677
Se1 C32 1.781(13) .
Se1 C29 1.861(10) .
Se2 C1 1.802(12) .
Se2 C4 1.808(9) .
N1 C15 1.364(9) .
N1 C18 1.371(8) .
C1 C2 1.361(16) .
C1 C32 1.399(12) 3_677
C2 C3 1.435(15) .
C2 S3 1.735(12) 3_677
C3 C4 1.395(11) .
C4 C5 1.409(11) .
C5 C15 1.386(10) .
C5 C6 1.529(10) .
C6 C11 1.379(12) .
C6 C7 1.396(12) .
C7 C8 1.418(13) .
C7 C12 1.481(16) .
C8 C9 1.321(15) .
C9 C10 1.423(14) .
C9 C13 1.475(14) .
C10 C11 1.396(12) .
C11 C14 1.443(14) .
C15 C16 1.463(10) .
C16 C17 1.307(11) .
C17 C18 1.427(10) .
C18 C19 1.441(10) .
C19 C29 1.402(10) .
C19 C20 1.490(9) .
C20 C25 1.385(10) .
C20 C21 1.401(11) .
C21 C22 1.409(10) .
C21 C26 1.523(12) .
C22 C23 1.368(11) .
C23 C24 1.413(12) .
C23 C27 1.527(11) .
C24 C25 1.380(11) .
C25 C28 1.509(12) .
C29 C30 1.411(11) .
C30 C31 1.368(12) .
C31 C32 1.393(14) .
C32 C1 1.399(12) 3_677

loop_
_platon_squeeze_void_nr
_platon_squeeze_void_average_x
_platon_squeeze_void_average_y
_platon_squeeze_void_average_z
_platon_squeeze_void_volume
_platon_squeeze_void_count_electrons
_platon_squeeze_void_content
1 0.000 0.500 0.000 443 53 ' '
2 0.500 1.000 0.500 443 53 ' '
